data_7220891
loop_
_publ_author_name
'Khan, Abu Taleb'
'Dar, Ajaz Ahmad'
'Hussain, Sameer'
'Dutta, Debasish'
'Iyer, Parameswar K.'

_publ_section_title
;
 One-pot synthesis of functionalized 4-hydroxy-3-thiomethylcoumarins:
 Detection and discrimination of Co2+ and Ni2+ ions
;
_journal_name_full 'RSC Adv.'
_journal_paper_doi 10.1039/C5RA09152G
_journal_year 2015
_chemical_formula_moiety 'C34 H28 N2 Ni O6 S2'
_chemical_formula_sum 'C34 H28 N2 Ni O6 S2'
_chemical_formula_weight 683.41
_chemical_name_systematic 'AD_DD_21_Ni Complex'
_space_group_IT_number 2
_symmetry_cell_setting triclinic
_symmetry_space_group_name_Hall '-P 1'
_symmetry_space_group_name_H-M 'P -1'
_atom_sites_solution_hydrogens geom
_atom_sites_solution_primary direct
_atom_sites_solution_secondary difmap
_audit_creation_method SHELXL-97
_audit_update_record
;
2014-12-11 deposited with the CCDC.
2015-06-04 downloaded from the CCDC.
;
_cell_angle_alpha 76.635(17)
_cell_angle_beta 83.429(17)
_cell_angle_gamma 72.903(17)
_cell_formula_units_Z 2
_cell_length_a 8.1460(16)
_cell_length_b 11.425(2)
_cell_length_c 17.576(4)
_cell_measurement_reflns_used 1130
_cell_measurement_temperature 296(2)
_cell_measurement_theta_max 29.0710
_cell_measurement_theta_min 2.9261
_cell_volume 1519.2(6)
_computing_cell_refinement 'Bruker SMART'
_computing_data_collection 'Bruker SMART'
_computing_data_reduction 'Bruker SAINT'
_computing_molecular_graphics 'Bruker SHELXTL'
_computing_publication_material 'Bruker SHELXTL'
_computing_structure_refinement 'SHELXL-97 (Sheldrick, 1997)'
_computing_structure_solution 'SHELXS-97 (Sheldrick, 1990)'
_diffrn_ambient_temperature 296(2)
_diffrn_measured_fraction_theta_full 0.995
_diffrn_measured_fraction_theta_max 0.995
_diffrn_measurement_device_type 'CCD area detector'
_diffrn_measurement_method 'phi and omega scans'
_diffrn_radiation_monochromator graphite
_diffrn_radiation_source 'fine-focus sealed tube'
_diffrn_radiation_type MoK\a
_diffrn_radiation_wavelength 0.71073
_diffrn_reflns_av_R_equivalents 0.1085
_diffrn_reflns_av_sigmaI/netI 0.2062
_diffrn_reflns_limit_h_max 9
_diffrn_reflns_limit_h_min -9
_diffrn_reflns_limit_k_max 13
_diffrn_reflns_limit_k_min -13
_diffrn_reflns_limit_l_max 18
_diffrn_reflns_limit_l_min -21
_diffrn_reflns_number 10908
_diffrn_reflns_theta_full 25.25
_diffrn_reflns_theta_max 25.25
_diffrn_reflns_theta_min 2.93
_exptl_absorpt_coefficient_mu 0.826
_exptl_absorpt_correction_T_max 0.841
_exptl_absorpt_correction_T_min 0.750
_exptl_absorpt_correction_type multi-scan
_exptl_absorpt_process_details 'Face indexing'
_exptl_crystal_colour blue
_exptl_crystal_density_diffrn 1.494
_exptl_crystal_density_method 'not measured'
_exptl_crystal_description Plate
_exptl_crystal_F_000 708
_exptl_crystal_recrystallization_method 'Re-crystallisation from solvent: DCM/Methanol'
_exptl_crystal_size_max 0.36
_exptl_crystal_size_mid 0.32
_exptl_crystal_size_min 0.21
_refine_diff_density_max 0.698
_refine_diff_density_min -0.518
_refine_diff_density_rms 0.092
_refine_ls_extinction_method none
_refine_ls_goodness_of_fit_ref 1.102
_refine_ls_hydrogen_treatment constr
_refine_ls_matrix_type full
_refine_ls_number_parameters 411
_refine_ls_number_reflns 5482
_refine_ls_number_restraints 0
_refine_ls_restrained_S_all 1.102
_refine_ls_R_factor_all 0.2339
_refine_ls_R_factor_gt 0.1013
_refine_ls_shift/su_max 0.000
_refine_ls_shift/su_mean 0.000
_refine_ls_structure_factor_coef Fsqd
_refine_ls_weighting_details 'calc w=1/[\s^2^(Fo^2^)+(0.0000P)^2^+3.0000P] where P=(Fo^2^+2Fc^2^)/3'
_refine_ls_weighting_scheme calc
_refine_ls_wR_factor_gt 0.1476
_refine_ls_wR_factor_ref 0.2041
_reflns_number_gt 3126
_reflns_number_total 5482
_reflns_threshold_expression >2sigma(I)
_cod_data_source_file c5ra09152g2.cif
_cod_data_source_block exp_1982
_cod_depositor_comments
;
The following automatic conversions were performed:

'_symmetry_cell_setting' value 'Triclinic' changed to 'triclinic'
according to
/usr/data/users/saulius/crontab/automatic-downloads/rss-feeds/RSC/lib/dictionaries/cif_core.dic
dictionary named 'cif_core.dic' version 2.4.2 from 2011-04-26.

Automatic conversion script
Id: cif_fix_values 3271 2015-04-21 07:52:19Z andrius 
;
_cod_original_cell_volume 1519.3(5)
_cod_database_code 7220891

loop_
_symmetry_equiv_pos_as_xyz
'x, y, z'
'-x, -y, -z'

loop_
_atom_site_label
_atom_site_type_symbol
_atom_site_fract_x
_atom_site_fract_y
_atom_site_fract_z
_atom_site_U_iso_or_equiv
_atom_site_adp_type
_atom_site_occupancy
_atom_site_symmetry_multiplicity
_atom_site_calc_flag
_atom_site_refinement_flags
Ni1 Ni 1.0000 0.5000 0.5000 0.0611(6) Uani 1 2 d S
Ni2 Ni 0.0000 1.0000 1.0000 0.0608(6) Uani 1 2 d S
S1 S 0.6840(3) 0.5874(3) 0.50998(17) 0.0670(8) Uani 1 1 d .
S2 S -0.0740(4) 0.8811(3) 0.91714(19) 0.0816(10) Uani 1 1 d .
O1 O 0.9706(7) 0.3287(6) 0.5544(4) 0.068(2) Uani 1 1 d .
O2 O 0.5563(9) 0.2259(8) 0.6784(4) 0.082(2) Uani 1 1 d .
O3 O 0.4405(8) 0.4144(7) 0.7003(4) 0.086(3) Uani 1 1 d .
O4 O 0.2120(8) 0.8511(7) 1.0173(4) 0.071(2) Uani 1 1 d .
O6 O 0.3898(9) 0.7499(8) 0.7706(5) 0.103(3) Uani 1 1 d .
N2 N 0.1120(11) 1.0804(8) 0.8911(5) 0.058(2) Uani 1 1 d .
N1 N 0.9792(9) 0.5496(8) 0.6081(5) 0.060(2) Uani 1 1 d .
C15 C 0.8402(11) 0.3021(10) 0.5958(6) 0.055(3) Uani 1 1 d .
C16 C 0.6420(12) 0.7537(10) 0.5059(6) 0.076(3) Uani 1 1 d .
H16A H 0.7351 0.7675 0.5292 0.091 Uiso 1 1 calc R
H16B H 0.6400 0.7974 0.4515 0.091 Uiso 1 1 calc R
C29 C 0.6518(13) 0.5710(11) 1.1035(7) 0.081(4) Uani 1 1 d .
H29 H 0.6735 0.5496 1.1565 0.097 Uiso 1 1 calc R
C6 C 0.6938(12) 0.5220(9) 0.6140(6) 0.059(3) Uani 1 1 d .
H6 H 0.5842 0.5628 0.6385 0.070 Uiso 1 1 calc R
C5 C 0.8320(12) 0.5507(9) 0.6491(6) 0.056(3) Uani 1 1 d .
C8 C 0.5630(13) 0.3502(12) 0.6720(6) 0.071(3) Uani 1 1 d .
C7 C 0.7041(11) 0.3860(10) 0.6276(6) 0.062(3) Uani 1 1 d .
C27 C 0.7324(12) 0.5398(10) 0.9748(7) 0.073(3) Uani 1 1 d .
H27 H 0.8096 0.4987 0.9399 0.087 Uiso 1 1 calc R
C30 C 0.5045(13) 0.6640(11) 1.0769(7) 0.078(3) Uani 1 1 d .
H30 H 0.4300 0.7054 1.1124 0.093 Uiso 1 1 calc R
C14 C 0.8342(14) 0.1700(10) 0.6115(6) 0.064(3) Uani 1 1 d .
C31 C 0.4673(12) 0.6955(10) 1.0010(6) 0.058(3) Uani 1 1 d .
C11 C 0.8054(18) -0.0677(12) 0.6338(8) 0.098(4) Uani 1 1 d .
H11 H 0.7959 -0.1483 0.6390 0.117 Uiso 1 1 calc R
C1 C 1.1043(12) 0.5798(10) 0.6338(7) 0.070(3) Uani 1 1 d .
H1 H 1.2058 0.5788 0.6035 0.084 Uiso 1 1 calc R
C2 C 1.0834(13) 0.6133(10) 0.7072(6) 0.069(3) Uani 1 1 d .
H2 H 1.1718 0.6343 0.7253 0.083 Uiso 1 1 calc R
C28 C 0.7626(13) 0.5122(11) 1.0523(8) 0.085(4) Uani 1 1 d .
H28 H 0.8619 0.4513 1.0704 0.102 Uiso 1 1 calc R
C4 C 0.8090(12) 0.5826(10) 0.7197(7) 0.073(3) Uani 1 1 d .
H4 H 0.7057 0.5829 0.7484 0.088 Uiso 1 1 calc R
C24 C 0.2793(11) 0.8037(10) 0.8922(6) 0.061(3) Uani 1 1 d .
C10 C 0.6700(15) 0.0193(12) 0.6601(7) 0.084(4) Uani 1 1 d .
H10 H 0.5712 -0.0011 0.6839 0.101 Uiso 1 1 calc R
C17 C 0.4721(12) 0.8089(11) 0.5481(6) 0.089(4) Uani 1 1 d .
H17A H 0.3785 0.8012 0.5228 0.134 Uiso 1 1 calc R
H17B H 0.4592 0.8957 0.5465 0.134 Uiso 1 1 calc R
H17C H 0.4718 0.7645 0.6016 0.134 Uiso 1 1 calc R
C3 C 0.9372(14) 0.6155(10) 0.7515(7) 0.077(3) Uani 1 1 d .
H8 H 0.9211 0.6373 0.8002 0.092 Uiso 1 1 calc R
C20 C 0.1664(17) 1.2070(15) 0.7435(8) 0.101(4) Uani 1 1 d .
H20 H 0.1819 1.2508 0.6928 0.121 Uiso 1 1 calc R
C12 C 0.9524(17) -0.0421(11) 0.6006(7) 0.091(4) Uani 1 1 d .
H12 H 1.0449 -0.1055 0.5873 0.109 Uiso 1 1 calc R
C32 C 0.3104(12) 0.7916(10) 0.9685(7) 0.062(3) Uani 1 1 d .
C23 C 0.1182(12) 0.8942(11) 0.8533(6) 0.071(3) Uani 1 1 d .
H23 H 0.1082 0.8723 0.8036 0.085 Uiso 1 1 calc R
C19 C 0.1439(16) 1.2621(12) 0.8050(9) 0.096(4) Uani 1 1 d .
H19 H 0.1582 1.3417 0.7983 0.115 Uiso 1 1 calc R
C9 C 0.6875(15) 0.1441(10) 0.6490(6) 0.067(3) Uani 1 1 d .
C22 C 0.1287(12) 1.0242(13) 0.8375(6) 0.071(3) Uani 1 1 d .
C33 C -0.2348(14) 0.9789(14) 0.8516(8) 0.127(6) Uani 1 1 d .
H33A H -0.2209 1.0627 0.8369 0.153 Uiso 1 1 calc R
H33B H -0.2233 0.9461 0.8044 0.153 Uiso 1 1 calc R
C25 C 0.3996(13) 0.7384(11) 0.8406(8) 0.080(4) Uani 1 1 d .
C13 C 0.9635(15) 0.0783(11) 0.5868(6) 0.077(3) Uani 1 1 d .
H13 H 1.0607 0.0977 0.5603 0.092 Uiso 1 1 calc R
C18 C 0.0998(15) 1.2008(13) 0.8783(8) 0.103(5) Uani 1 1 d .
H18 H 0.0615 1.2444 0.9185 0.123 Uiso 1 1 calc R
C21 C 0.1657(14) 1.0810(15) 0.7582(7) 0.096(4) Uani 1 1 d .
H21 H 0.1881 1.0364 0.7183 0.116 Uiso 1 1 calc R
C34 C -0.4055(15) 0.9826(15) 0.8902(9) 0.166(8) Uani 1 1 d .
H34A H -0.4886 1.0560 0.8650 0.249 Uiso 1 1 calc R
H34B H -0.4028 0.9850 0.9443 0.249 Uiso 1 1 calc R
H34C H -0.4366 0.9093 0.8867 0.249 Uiso 1 1 calc R
O5 O 0.5543(8) 0.6553(7) 0.8702(4) 0.078(2) Uani 1 1 d .
C26 C 0.5802(12) 0.6331(10) 0.9485(7) 0.064(3) Uani 1 1 d .

loop_
_atom_site_aniso_label
_atom_site_aniso_U_11
_atom_site_aniso_U_22
_atom_site_aniso_U_33
_atom_site_aniso_U_23
_atom_site_aniso_U_13
_atom_site_aniso_U_12
Ni1 0.0523(11) 0.0634(14) 0.0672(14) -0.0162(11) 0.0040(9) -0.0160(10)
Ni2 0.0569(11) 0.0622(14) 0.0566(13) -0.0063(10) -0.0017(9) -0.0113(10)
S1 0.0538(15) 0.067(2) 0.079(2) -0.0113(16) 0.0009(13) -0.0184(15)
S2 0.0693(18) 0.085(2) 0.089(3) -0.0085(19) -0.0103(16) -0.0248(18)
O1 0.048(4) 0.064(5) 0.091(6) -0.019(4) 0.007(4) -0.017(4)
O2 0.065(5) 0.070(6) 0.108(7) -0.008(5) 0.001(4) -0.026(5)
O3 0.059(4) 0.068(6) 0.114(7) -0.004(5) 0.027(4) -0.015(4)
O4 0.067(4) 0.079(6) 0.060(5) -0.015(4) -0.013(4) -0.005(4)
O6 0.093(6) 0.122(8) 0.069(6) -0.020(6) -0.017(5) 0.011(5)
N2 0.106(7) 0.039(5) 0.030(5) -0.010(4) -0.020(4) -0.016(5)
N1 0.044(4) 0.059(6) 0.071(6) -0.008(4) 0.005(4) -0.012(4)
C15 0.046(6) 0.062(7) 0.061(7) -0.001(5) -0.010(5) -0.024(6)
C16 0.070(7) 0.070(8) 0.085(9) -0.009(7) -0.006(6) -0.020(7)
C29 0.059(7) 0.079(9) 0.093(10) 0.005(7) -0.027(7) -0.012(7)
C6 0.058(6) 0.043(7) 0.073(8) -0.012(5) 0.002(5) -0.013(5)
C5 0.054(6) 0.052(7) 0.055(7) -0.016(5) -0.001(5) -0.002(5)
C8 0.048(6) 0.077(9) 0.090(9) -0.026(7) 0.006(6) -0.019(7)
C7 0.042(5) 0.059(7) 0.076(8) -0.010(6) 0.005(5) -0.008(6)
C27 0.052(6) 0.059(8) 0.107(11) -0.015(7) -0.008(6) -0.014(6)
C30 0.063(7) 0.073(9) 0.093(10) -0.014(7) -0.013(6) -0.013(6)
C14 0.067(7) 0.049(7) 0.076(8) -0.014(6) -0.009(6) -0.014(6)
C31 0.059(6) 0.053(7) 0.062(8) -0.001(6) -0.012(6) -0.020(6)
C11 0.113(11) 0.064(9) 0.128(13) -0.026(8) -0.017(9) -0.033(9)
C1 0.038(5) 0.066(8) 0.106(10) -0.023(7) -0.002(6) -0.012(6)
C2 0.067(7) 0.062(8) 0.079(9) -0.032(7) -0.011(6) -0.003(6)
C28 0.048(7) 0.079(10) 0.114(11) -0.014(8) -0.011(7) 0.002(7)
C4 0.055(6) 0.083(9) 0.073(9) -0.013(7) -0.003(6) -0.010(6)
C24 0.046(6) 0.068(8) 0.054(7) -0.015(6) 0.000(5) 0.007(5)
C10 0.079(8) 0.075(9) 0.105(11) -0.015(8) -0.006(7) -0.032(8)
C17 0.067(7) 0.091(10) 0.090(10) -0.010(7) -0.012(6) 0.005(7)
C3 0.076(8) 0.070(9) 0.071(9) -0.017(6) -0.007(6) 0.003(7)
C20 0.110(10) 0.115(13) 0.078(11) 0.017(9) -0.007(8) -0.059(10)
C12 0.103(10) 0.064(9) 0.103(11) -0.021(8) -0.008(8) -0.013(8)
C32 0.057(6) 0.053(7) 0.079(9) -0.015(6) 0.008(6) -0.025(6)
C23 0.073(7) 0.080(9) 0.045(7) -0.006(6) -0.006(5) -0.005(7)
C19 0.113(11) 0.078(10) 0.104(12) -0.009(9) -0.011(9) -0.042(9)
C9 0.076(8) 0.055(8) 0.070(8) 0.007(6) -0.025(6) -0.026(7)
C22 0.046(6) 0.108(11) 0.047(7) 0.006(7) -0.008(5) -0.017(7)
C33 0.074(9) 0.167(16) 0.118(13) -0.004(11) -0.021(8) -0.012(10)
C25 0.061(7) 0.065(9) 0.097(10) -0.007(8) -0.020(7) 0.005(6)
C13 0.084(8) 0.065(9) 0.088(10) -0.016(7) 0.003(6) -0.034(8)
C18 0.091(9) 0.084(11) 0.114(12) -0.015(9) 0.039(8) -0.017(9)
C21 0.078(8) 0.136(14) 0.063(9) -0.012(9) -0.003(6) -0.017(9)
C34 0.087(10) 0.23(2) 0.186(18) 0.011(14) -0.005(10) -0.088(13)
O5 0.061(4) 0.091(6) 0.073(6) -0.023(5) -0.003(4) -0.005(4)
C26 0.053(6) 0.060(8) 0.080(9) -0.010(7) -0.011(6) -0.017(6)

loop_
_atom_type_symbol
_atom_type_description
_atom_type_scat_dispersion_real
_atom_type_scat_dispersion_imag
_atom_type_scat_source
C C 0.0033 0.0016 'International Tables Vol C Tables 4.2.6.8 and 6.1.1.4'
H H 0.0000 0.0000 'International Tables Vol C Tables 4.2.6.8 and 6.1.1.4'
N N 0.0061 0.0033 'International Tables Vol C Tables 4.2.6.8 and 6.1.1.4'
O O 0.0106 0.0060 'International Tables Vol C Tables 4.2.6.8 and 6.1.1.4'
Ni Ni 0.3393 1.1124 'International Tables Vol C Tables 4.2.6.8 and 6.1.1.4'
S S 0.1246 0.1234 'International Tables Vol C Tables 4.2.6.8 and 6.1.1.4'

loop_
_geom_angle_atom_site_label_1
_geom_angle_atom_site_label_2
_geom_angle_atom_site_label_3
_geom_angle
_geom_angle_site_symmetry_1
_geom_angle_site_symmetry_3
O1 Ni1 O1 179.999(1) 2_766 .
O1 Ni1 N1 90.0(3) 2_766 .
O1 Ni1 N1 90.0(3) . .
O1 Ni1 N1 90.0(3) 2_766 2_766
O1 Ni1 N1 90.0(3) . 2_766
N1 Ni1 N1 180.0(4) . 2_766
O1 Ni1 S1 88.92(18) 2_766 2_766
O1 Ni1 S1 91.08(18) . 2_766
N1 Ni1 S1 98.4(2) . 2_766
N1 Ni1 S1 81.6(2) 2_766 2_766
O1 Ni1 S1 91.07(18) 2_766 .
O1 Ni1 S1 88.93(18) . .
N1 Ni1 S1 81.6(2) . .
N1 Ni1 S1 98.4(2) 2_766 .
S1 Ni1 S1 179.998(1) 2_766 .
O4 Ni2 O4 180.0(4) 2_577 .
O4 Ni2 N2 88.8(3) 2_577 .
O4 Ni2 N2 91.2(3) . .
O4 Ni2 N2 91.2(3) 2_577 2_577
O4 Ni2 N2 88.8(3) . 2_577
N2 Ni2 N2 179.999(2) . 2_577
O4 Ni2 S2 83.0(2) 2_577 2_577
O4 Ni2 S2 97.0(2) . 2_577
N2 Ni2 S2 98.1(2) . 2_577
N2 Ni2 S2 81.9(2) 2_577 2_577
O4 Ni2 S2 97.0(2) 2_577 .
O4 Ni2 S2 83.0(2) . .
N2 Ni2 S2 81.9(2) . .
N2 Ni2 S2 98.1(2) 2_577 .
S2 Ni2 S2 179.999(2) 2_577 .
C6 S1 C16 102.6(5) . .
C6 S1 Ni1 87.6(3) . .
C16 S1 Ni1 106.9(3) . .
C33 S2 C23 98.8(6) . .
C33 S2 Ni2 111.1(5) . .
C23 S2 Ni2 89.4(4) . .
C15 O1 Ni1 128.7(6) . .
C9 O2 C8 119.8(8) . .
C32 O4 Ni2 130.4(7) . .
C22 N2 C18 122.4(11) . .
C22 N2 Ni2 116.0(8) . .
C18 N2 Ni2 117.1(8) . .
C1 N1 C5 122.1(10) . .
C1 N1 Ni1 122.0(7) . .
C5 N1 Ni1 115.9(7) . .
O1 C15 C7 126.0(9) . .
O1 C15 C14 117.2(9) . .
C7 C15 C14 116.8(9) . .
C17 C16 S1 112.9(8) . .
C28 C29 C30 119.7(12) . .
C5 C6 C7 114.9(8) . .
C5 C6 S1 111.9(7) . .
C7 C6 S1 108.9(7) . .
N1 C5 C4 119.2(10) . .
N1 C5 C6 118.7(9) . .
C4 C5 C6 122.1(9) . .
O3 C8 O2 114.2(10) . .
O3 C8 C7 128.0(11) . .
O2 C8 C7 117.6(9) . .
C15 C7 C8 122.8(10) . .
C15 C7 C6 121.6(9) . .
C8 C7 C6 115.5(9) . .
C28 C27 C26 118.4(11) . .
C31 C30 C29 121.7(11) . .
C13 C14 C9 120.5(10) . .
C13 C14 C15 122.3(10) . .
C9 C14 C15 117.1(10) . .
C30 C31 C26 118.5(10) . .
C30 C31 C32 124.7(10) . .
C26 C31 C32 116.8(10) . .
C12 C11 C10 123.2(12) . .
N1 C1 C2 119.8(9) . .
C3 C2 C1 120.8(10) . .
C29 C28 C27 121.4(11) . .
C5 C4 C3 122.2(10) . .
C32 C24 C25 122.4(10) . .
C32 C24 C23 123.2(9) . .
C25 C24 C23 114.2(10) . .
C11 C10 C9 116.8(11) . .
C2 C3 C4 116.0(11) . .
C19 C20 C21 117.8(13) . .
C11 C12 C13 119.2(12) . .
O4 C32 C24 126.0(10) . .
O4 C32 C31 115.6(10) . .
C24 C32 C31 118.3(9) . .
C22 C23 C24 110.8(9) . .
C22 C23 S2 109.4(8) . .
C24 C23 S2 109.9(7) . .
C20 C19 C18 120.2(13) . .
O2 C9 C14 125.3(10) . .
O2 C9 C10 115.5(11) . .
C14 C9 C10 119.2(11) . .
N2 C22 C21 121.4(13) . .
N2 C22 C23 120.9(10) . .
C21 C22 C23 117.7(12) . .
C34 C33 S2 109.1(10) . .
O6 C25 O5 113.7(10) . .
O6 C25 C24 127.4(10) . .
O5 C25 C24 118.7(11) . .
C14 C13 C12 120.9(11) . .
N2 C18 C19 119.7(12) . .
C20 C21 C22 116.9(13) . .
C26 O5 C25 119.4(9) . .
O5 C26 C31 123.7(10) . .
O5 C26 C27 115.9(10) . .
C31 C26 C27 120.3(11) . .

loop_
_geom_bond_atom_site_label_1
_geom_bond_atom_site_label_2
_geom_bond_distance
_geom_bond_site_symmetry_2
Ni1 O1 2.040(7) 2_766
Ni1 O1 2.040(7) .
Ni1 N1 2.081(8) .
Ni1 N1 2.081(8) 2_766
Ni1 S1 2.474(2) 2_766
Ni1 S1 2.474(2) .
Ni2 O4 2.031(7) 2_577
Ni2 O4 2.031(7) .
Ni2 N2 2.149(8) .
Ni2 N2 2.149(8) 2_577
Ni2 S2 2.434(3) 2_577
Ni2 S2 2.434(3) .
S1 C6 1.809(10) .
S1 C16 1.814(10) .
S2 C33 1.784(11) .
S2 C23 1.842(10) .
O1 C15 1.289(10) .
O2 C9 1.338(12) .
O2 C8 1.415(12) .
O3 C8 1.185(11) .
O4 C32 1.278(11) .
O6 C25 1.217(13) .
N2 C22 1.232(13) .
N2 C18 1.317(13) .
N1 C1 1.320(11) .
N1 C5 1.324(10) .
C15 C7 1.394(12) .
C15 C14 1.485(13) .
C16 C17 1.528(12) .
C29 C28 1.346(14) .
C29 C30 1.392(13) .
C6 C5 1.492(12) .
C6 C7 1.494(12) .
C5 C4 1.351(13) .
C8 C7 1.422(13) .
C27 C28 1.359(14) .
C27 C26 1.419(13) .
C30 C31 1.344(13) .
C14 C13 1.361(13) .
C14 C9 1.374(13) .
C31 C26 1.388(13) .
C31 C32 1.489(13) .
C11 C12 1.352(14) .
C11 C10 1.367(14) .
C1 C2 1.407(13) .
C2 C3 1.343(12) .
C4 C3 1.417(13) .
C24 C32 1.362(13) .
C24 C25 1.420(14) .
C24 C23 1.529(12) .
C10 C9 1.441(14) .
C20 C19 1.342(16) .
C20 C21 1.404(17) .
C12 C13 1.368(14) .
C23 C22 1.473(15) .
C19 C18 1.379(15) .
C22 C21 1.434(14) .
C33 C34 1.469(14) .
C25 O5 1.406(11) .
O5 C26 1.371(11) .
